data_7040008
loop_
_publ_author_name
'Mondal, Manas Kumar'
'Mukherjee, Chandan'

_publ_section_title
;
 An unprecedented one-step synthesis of octahedral
 Cu(ii)-bis(iminoquinone) complexes and their reactivity with NaBH4.
;
_journal_issue 34
_journal_name_full 'Dalton transactions (Cambridge, England : 2003)'
_journal_page_first 13532
_journal_page_last 13540
_journal_paper_doi 10.1039/c6dt02443b
_journal_volume 45
_journal_year 2016
_chemical_compound_source synthesis
_chemical_formula_moiety 'C40 H50 Cl2 Cu N2 O2, C H2 Cl2'
_chemical_formula_sum 'C41 H52 Cl4 Cu N2 O2'
_chemical_formula_weight 810.19
_chemical_name_systematic unk
_space_group_IT_number 14
_symmetry_cell_setting monoclinic
_symmetry_Int_Tables_number 14
_symmetry_space_group_name_Hall '-P 2ybc'
_symmetry_space_group_name_H-M 'P 1 21/c 1'
_atom_sites_solution_hydrogens geom
_atom_sites_solution_primary direct
_atom_sites_solution_secondary difmap
_audit_creation_method SHELXL-97
_audit_update_record
;
2016-07-14 deposited with the CCDC.
2016-07-21 downloaded from the CCDC.
;
_cell_angle_alpha 90.00
_cell_angle_beta 99.951(5)
_cell_angle_gamma 90.00
_cell_formula_units_Z 2
_cell_length_a 9.5682(5)
_cell_length_b 20.2538(11)
_cell_length_c 11.7161(8)
_cell_measurement_reflns_used 10301
_cell_measurement_temperature 293(2)
_cell_measurement_theta_max 28.86
_cell_measurement_theta_min 2.95
_cell_volume 2236.3(2)
_computing_cell_refinement 'CrysAlisPro, Agilent Technologies'
_computing_data_collection 'CrysAlisPro, Agilent Technologies'
_computing_data_reduction 'CrysAlisPro, Agilent Technologies'
_computing_molecular_graphics 'Bruker SHELXTL'
_computing_publication_material 'Bruker SHELXTL'
_computing_structure_refinement 'SHELXL-97 (Sheldrick, 1997)'
_computing_structure_solution 'SHELXS-97 (Sheldrick, 1990)'
_diffrn_ambient_temperature 293(2)
_diffrn_measured_fraction_theta_full 0.998
_diffrn_measured_fraction_theta_max 0.998
_diffrn_measurement_device_type 'SuperNova, Single source at offset), Eos'
_diffrn_measurement_method '\w scans'
_diffrn_radiation_monochromator mirror
_diffrn_radiation_probe x-ray
_diffrn_radiation_type MoK\a
_diffrn_radiation_wavelength 0.71073
_diffrn_reflns_av_R_equivalents 0.0261
_diffrn_reflns_av_unetI/netI 0.0380
_diffrn_reflns_limit_h_max 8
_diffrn_reflns_limit_h_min -11
_diffrn_reflns_limit_k_max 14
_diffrn_reflns_limit_k_min -24
_diffrn_reflns_limit_l_max 12
_diffrn_reflns_limit_l_min -13
_diffrn_reflns_number 9210
_diffrn_reflns_theta_full 25.00
_diffrn_reflns_theta_max 25.00
_diffrn_reflns_theta_min 2.95
_diffrn_source 'SuperNova (Mo) X-ray Source'
_exptl_absorpt_coefficient_mu 0.760
_exptl_absorpt_correction_T_max 0.833
_exptl_absorpt_correction_T_min 0.775
_exptl_absorpt_correction_type multi-scan
_exptl_absorpt_process_details SADABS
_exptl_crystal_colour red
_exptl_crystal_density_diffrn 1.203
_exptl_crystal_density_method 'not measured'
_exptl_crystal_description block
_exptl_crystal_F_000 850
_exptl_crystal_recrystallization_method dichloromethane/hexane
_exptl_crystal_size_max 0.36
_exptl_crystal_size_mid 0.28
_exptl_crystal_size_min 0.24
_refine_diff_density_max 0.723
_refine_diff_density_min -0.541
_refine_diff_density_rms 0.071
_refine_ls_extinction_method none
_refine_ls_goodness_of_fit_ref 1.082
_refine_ls_hydrogen_treatment mixed
_refine_ls_matrix_type full
_refine_ls_number_parameters 247
_refine_ls_number_reflns 3929
_refine_ls_number_restraints 0
_refine_ls_restrained_S_all 1.082
_refine_ls_R_factor_all 0.0663
_refine_ls_R_factor_gt 0.0520
_refine_ls_shift/su_max 0.000
_refine_ls_shift/su_mean 0.000
_refine_ls_structure_factor_coef Fsqd
_refine_ls_weighting_details 'calc w=1/[\s^2^(Fo^2^)+(0.0746P)^2^+2.7101P] where P=(Fo^2^+2Fc^2^)/3'
_refine_ls_weighting_scheme calc
_refine_ls_wR_factor_gt 0.1485
_refine_ls_wR_factor_ref 0.1608
_reflns_number_gt 3175
_reflns_number_total 3929
_reflns_threshold_expression >2sigma(I)
_cod_data_source_file c6dt02443b3.cif
_cod_data_source_block mkm_668
_cod_depositor_comments 'Adding full bibliography for 7040008--7040010.cif.'
_cod_original_sg_symbol_H-M 'P 21/c'
_cod_database_code 7040008

loop_
_symmetry_equiv_pos_as_xyz
'x, y, z'
'-x, y+1/2, -z+1/2'
'-x, -y, -z'
'x, -y-1/2, z-1/2'

loop_
_atom_site_label
_atom_site_type_symbol
_atom_site_fract_x
_atom_site_fract_y
_atom_site_fract_z
_atom_site_U_iso_or_equiv
_atom_site_adp_type
_atom_site_occupancy
_atom_site_symmetry_multiplicity
_atom_site_calc_flag
_atom_site_refinement_flags
Cu1 Cu 0.0000 0.5000 0.5000 0.0333(2) Uani 1 2 d S
Cl1 Cl -0.07427(10) 0.42700(6) 0.62683(9) 0.0565(3) Uani 1 1 d .
N1 N 0.1469(3) 0.53914(13) 0.6265(2) 0.0331(6) Uani 1 1 d .
O1 O -0.1132(2) 0.59129(13) 0.5802(2) 0.0486(7) Uani 1 1 d .
C1 C 0.1226(3) 0.59216(16) 0.6803(3) 0.0328(7) Uani 1 1 d .
C7 C 0.2846(3) 0.50921(16) 0.6482(3) 0.0353(8) Uani 1 1 d .
C13 C -0.1823(3) 0.72651(17) 0.6356(3) 0.0358(8) Uani 1 1 d .
C3 C -0.0445(3) 0.69008(16) 0.6843(3) 0.0316(7) Uani 1 1 d .
C5 C 0.1899(3) 0.68190(17) 0.8150(3) 0.0330(7) Uani 1 1 d .
C14 C -0.3074(4) 0.6917(2) 0.6759(4) 0.0562(11) Uani 1 1 d .
H14A H -0.3187 0.6484 0.6423 0.084 Uiso 1 1 calc R
H14B H -0.3925 0.7168 0.6518 0.084 Uiso 1 1 calc R
H14C H -0.2894 0.6881 0.7589 0.084 Uiso 1 1 calc R
C17 C 0.2889(4) 0.71689(19) 0.9127(3) 0.0419(9) Uani 1 1 d .
C2 C -0.0233(3) 0.62288(17) 0.6433(3) 0.0336(7) Uani 1 1 d .
C4 C 0.0589(3) 0.71576(17) 0.7640(3) 0.0343(7) Uani 1 1 d .
H4 H 0.0462 0.7586 0.7889 0.041 Uiso 1 1 calc R
C6 C 0.2197(3) 0.62304(17) 0.7726(3) 0.0366(8) Uani 1 1 d .
H6 H 0.3041 0.6019 0.8032 0.044 Uiso 1 1 calc R
C18 C 0.4113(4) 0.6721(2) 0.9652(4) 0.0665(13) Uani 1 1 d .
H18A H 0.3743 0.6333 0.9967 0.100 Uiso 1 1 calc R
H18B H 0.4722 0.6953 1.0258 0.100 Uiso 1 1 calc R
H18C H 0.4643 0.6594 0.9063 0.100 Uiso 1 1 calc R
C12 C 0.2991(4) 0.44560(19) 0.6876(4) 0.0514(10) Uani 1 1 d .
H12 H 0.2200 0.4222 0.7011 0.062 Uiso 1 1 calc R
C11 C 0.4307(4) 0.4163(2) 0.7072(5) 0.0641(13) Uani 1 1 d .
H11 H 0.4407 0.3734 0.7358 0.077 Uiso 1 1 calc R
C8 C 0.4008(4) 0.54290(19) 0.6236(4) 0.0507(10) Uani 1 1 d .
H8 H 0.3912 0.5858 0.5953 0.061 Uiso 1 1 calc R
C10 C 0.5474(4) 0.4499(2) 0.6848(4) 0.0609(12) Uani 1 1 d .
H10 H 0.6365 0.4301 0.6991 0.073 Uiso 1 1 calc R
C9 C 0.5322(4) 0.5121(2) 0.6415(5) 0.0627(13) Uani 1 1 d .
H9 H 0.6107 0.5344 0.6238 0.075 Uiso 1 1 calc R
C19 C 0.2062(5) 0.7379(3) 1.0078(4) 0.0727(15) Uani 1 1 d .
H19A H 0.1623 0.6999 1.0355 0.109 Uiso 1 1 calc R
H19B H 0.1345 0.7693 0.9768 0.109 Uiso 1 1 calc R
H19C H 0.2701 0.7577 1.0707 0.109 Uiso 1 1 calc R
C16 C -0.1775(4) 0.79806(19) 0.6779(4) 0.0528(10) Uani 1 1 d .
H16A H -0.1697 0.7987 0.7607 0.079 Uiso 1 1 calc R
H16B H -0.2628 0.8204 0.6432 0.079 Uiso 1 1 calc R
H16C H -0.0970 0.8200 0.6564 0.079 Uiso 1 1 calc R
C15 C -0.2040(4) 0.7279(2) 0.5027(3) 0.0523(10) Uani 1 1 d .
H15A H -0.1236 0.7485 0.4785 0.078 Uiso 1 1 calc R
H15B H -0.2882 0.7526 0.4731 0.078 Uiso 1 1 calc R
H15C H -0.2137 0.6836 0.4733 0.078 Uiso 1 1 calc R
C20 C 0.3483(5) 0.7784(2) 0.8625(4) 0.0662(13) Uani 1 1 d .
H20A H 0.4100 0.8014 0.9229 0.099 Uiso 1 1 calc R
H20B H 0.2715 0.8069 0.8299 0.099 Uiso 1 1 calc R
H20C H 0.4006 0.7656 0.8031 0.099 Uiso 1 1 calc R
Cl3 Cl 0.9140(11) 0.5799(4) 0.9249(7) 0.232(3) Uani 0.50 1 d P
Cl2 Cl 0.6936(10) 0.5280(5) 0.9779(8) 0.250(4) Uani 0.50 1 d P
C21 C 0.857(3) 0.5166(12) 0.949(3) 0.29(2) Uani 0.50 1 d P
H21A H 0.9173 0.4962 1.0143 0.343 Uiso 0.50 1 calc PR
H21B H 0.8536 0.4879 0.8820 0.343 Uiso 0.50 1 calc PR

loop_
_atom_site_aniso_label
_atom_site_aniso_U_11
_atom_site_aniso_U_22
_atom_site_aniso_U_33
_atom_site_aniso_U_23
_atom_site_aniso_U_13
_atom_site_aniso_U_12
Cu1 0.0289(3) 0.0276(3) 0.0414(4) -0.0091(3) 0.0004(2) -0.0018(2)
Cl1 0.0474(5) 0.0586(7) 0.0615(6) 0.0090(5) 0.0041(4) -0.0139(4)
N1 0.0306(14) 0.0264(14) 0.0410(16) -0.0060(12) 0.0023(11) 0.0013(11)
O1 0.0327(12) 0.0403(14) 0.0669(17) -0.0228(13) -0.0081(12) 0.0015(11)
C1 0.0318(16) 0.0274(17) 0.0371(18) -0.0027(15) -0.0003(13) 0.0011(13)
C7 0.0305(17) 0.0327(19) 0.0415(19) -0.0108(15) 0.0024(14) 0.0012(13)
C13 0.0314(16) 0.0373(19) 0.0366(18) -0.0036(15) -0.0005(13) 0.0067(14)
C3 0.0335(16) 0.0292(17) 0.0316(17) -0.0037(14) 0.0037(13) 0.0015(13)
C5 0.0293(16) 0.0354(18) 0.0324(17) -0.0044(15) -0.0002(13) -0.0020(13)
C14 0.036(2) 0.062(3) 0.071(3) 0.008(2) 0.0107(18) 0.0104(18)
C17 0.0368(18) 0.043(2) 0.042(2) -0.0131(17) -0.0037(15) -0.0012(15)
C2 0.0312(16) 0.0309(17) 0.0379(18) -0.0048(15) 0.0035(14) 0.0011(13)
C4 0.0356(17) 0.0297(17) 0.0367(18) -0.0073(15) 0.0037(14) 0.0022(13)
C6 0.0304(16) 0.0360(19) 0.0399(19) -0.0075(16) -0.0033(14) 0.0039(14)
C18 0.053(2) 0.059(3) 0.073(3) -0.017(2) -0.030(2) 0.002(2)
C12 0.0336(19) 0.038(2) 0.083(3) 0.011(2) 0.0097(19) 0.0023(15)
C11 0.045(2) 0.047(2) 0.098(4) 0.014(2) 0.008(2) 0.0128(19)
C8 0.042(2) 0.034(2) 0.078(3) 0.000(2) 0.0153(19) -0.0001(16)
C10 0.033(2) 0.053(3) 0.095(3) -0.010(2) 0.005(2) 0.0121(18)
C9 0.039(2) 0.056(3) 0.097(4) -0.011(3) 0.023(2) -0.0046(19)
C19 0.059(3) 0.108(4) 0.049(3) -0.032(3) 0.002(2) -0.002(3)
C16 0.056(2) 0.041(2) 0.056(2) -0.0047(19) -0.0076(19) 0.0169(18)
C15 0.046(2) 0.068(3) 0.039(2) 0.000(2) -0.0046(16) 0.0163(19)
C20 0.061(3) 0.052(3) 0.079(3) -0.010(2) -0.007(2) -0.021(2)
Cl3 0.330(10) 0.194(7) 0.178(6) 0.003(5) 0.059(6) -0.027(7)
Cl2 0.275(10) 0.237(8) 0.236(8) -0.031(7) 0.042(8) -0.020(8)
C21 0.31(4) 0.16(2) 0.47(6) -0.10(3) 0.29(4) -0.12(2)

loop_
_atom_type_symbol
_atom_type_description
_atom_type_scat_dispersion_real
_atom_type_scat_dispersion_imag
_atom_type_scat_source
C C 0.0033 0.0016 'International Tables Vol C Tables 4.2.6.8 and 6.1.1.4'
H H 0.0000 0.0000 'International Tables Vol C Tables 4.2.6.8 and 6.1.1.4'
N N 0.0061 0.0033 'International Tables Vol C Tables 4.2.6.8 and 6.1.1.4'
O O 0.0106 0.0060 'International Tables Vol C Tables 4.2.6.8 and 6.1.1.4'
Cl Cl 0.1484 0.1585 'International Tables Vol C Tables 4.2.6.8 and 6.1.1.4'
Cu Cu 0.3201 1.2651 'International Tables Vol C Tables 4.2.6.8 and 6.1.1.4'

loop_
_geom_angle_atom_site_label_1
_geom_angle_atom_site_label_2
_geom_angle_atom_site_label_3
_geom_angle
_geom_angle_site_symmetry_1
_geom_angle_site_symmetry_3
N1 Cu1 N1 180.00(14) . 3_566
N1 Cu1 Cl1 88.18(8) . 3_566
N1 Cu1 Cl1 91.82(8) 3_566 3_566
N1 Cu1 Cl1 91.82(8) . .
N1 Cu1 Cl1 88.18(8) 3_566 .
Cl1 Cu1 Cl1 180.00(4) 3_566 .
N1 Cu1 O1 73.50(9) . .
N1 Cu1 O1 106.50(9) 3_566 .
Cl1 Cu1 O1 88.20(8) 3_566 .
Cl1 Cu1 O1 91.80(8) . .
N1 Cu1 O1 106.50(9) . 3_566
N1 Cu1 O1 73.50(9) 3_566 3_566
Cl1 Cu1 O1 91.80(8) 3_566 3_566
Cl1 Cu1 O1 88.20(8) . 3_566
O1 Cu1 O1 180.00(12) . 3_566
C1 N1 C7 120.3(3) . .
C1 N1 Cu1 121.7(2) . .
C7 N1 Cu1 117.8(2) . .
C2 O1 Cu1 108.8(2) . .
N1 C1 C6 125.6(3) . .
N1 C1 C2 115.9(3) . .
C6 C1 C2 118.5(3) . .
C12 C7 C8 119.9(3) . .
C12 C7 N1 119.7(3) . .
C8 C7 N1 120.3(3) . .
C16 C13 C3 111.1(3) . .
C16 C13 C14 108.5(3) . .
C3 C13 C14 109.3(3) . .
C16 C13 C15 107.6(3) . .
C3 C13 C15 110.1(3) . .
C14 C13 C15 110.2(3) . .
C4 C3 C2 117.4(3) . .
C4 C3 C13 123.8(3) . .
C2 C3 C13 118.8(3) . .
C6 C5 C4 119.2(3) . .
C6 C5 C17 123.1(3) . .
C4 C5 C17 117.7(3) . .
C18 C17 C5 111.1(3) . .
C18 C17 C20 109.3(3) . .
C5 C17 C20 108.3(3) . .
C18 C17 C19 109.2(4) . .
C5 C17 C19 110.0(3) . .
C20 C17 C19 109.0(4) . .
O1 C2 C3 124.3(3) . .
O1 C2 C1 118.5(3) . .
C3 C2 C1 117.2(3) . .
C3 C4 C5 125.4(3) . .
C5 C6 C1 120.9(3) . .
C7 C12 C11 120.0(4) . .
C10 C11 C12 120.4(4) . .
C7 C8 C9 119.3(4) . .
C9 C10 C11 119.6(4) . .
C10 C9 C8 120.7(4) . .
Cl3 C21 Cl2 108.4(19) . .

loop_
_geom_bond_atom_site_label_1
_geom_bond_atom_site_label_2
_geom_bond_distance
_geom_bond_site_symmetry_2
Cu1 N1 2.020(3) .
Cu1 N1 2.020(3) 3_566
Cu1 Cl1 2.2943(10) 3_566
Cu1 Cl1 2.2943(10) .
Cu1 O1 2.414(2) .
Cu1 O1 2.414(2) 3_566
N1 C1 1.286(4) .
N1 C7 1.432(4) .
O1 C2 1.215(4) .
C1 C6 1.441(4) .
C1 C2 1.522(4) .
C7 C12 1.368(5) .
C7 C8 1.377(5) .
C13 C16 1.530(5) .
C13 C3 1.532(4) .
C13 C14 1.533(5) .
C13 C15 1.535(5) .
C3 C4 1.342(4) .
C3 C2 1.469(5) .
C5 C6 1.341(5) .
C5 C4 1.463(4) .
C5 C17 1.528(4) .
C17 C18 1.525(5) .
C17 C20 1.529(6) .
C17 C19 1.534(5) .
C12 C11 1.376(5) .
C11 C10 1.371(6) .
C8 C9 1.386(6) .
C10 C9 1.357(6) .
Cl3 C21 1.44(2) .
Cl2 C21 1.68(2) .
